data_1520227
loop_
_publ_author_name
'Lindley, Brian M.'
'Swidan, Ala'aeddeen'
'Lobkovsky, Emil B.'
'Wolczanski, Peter T.'
'Adelhardt, Mario'
'Sutter, J\"org'
'Meyer, Karsten'

_publ_section_title
;
 Fe(iv) alkylidenes via protonation of Fe(ii) vinyl chelates and a
 comparative M\"ossbauer spectroscopic study
;
_journal_issue 8
_journal_name_full 'Chem. Sci.'
_journal_page_first 4730
_journal_paper_doi 10.1039/C5SC01268F
_journal_volume 6
_journal_year 2015
_chemical_formula_moiety 'C32 H12 B F24, C26 H43 Fe N P3'
_chemical_formula_sum 'C58 H55 B F24 Fe N P3'
_chemical_formula_weight 1381.60
_chemical_name_systematic
; 
 ? 
;
_space_group_IT_number 14
_symmetry_cell_setting monoclinic
_symmetry_space_group_name_Hall '-P 2ybc'
_symmetry_space_group_name_H-M 'P 1 21/c 1'
_atom_sites_solution_hydrogens geom
_atom_sites_solution_primary direct
_atom_sites_solution_secondary difmap
_audit_creation_method SHELXL-97
_audit_update_record
;
2015-04-03 deposited with the CCDC.
2015-05-20 downloaded from the CCDC.
;
_cell_angle_alpha 90.00
_cell_angle_beta 99.5300(10)
_cell_angle_gamma 90.00
_cell_formula_units_Z 4
_cell_length_a 18.4232(6)
_cell_length_b 13.0618(4)
_cell_length_c 25.9802(8)
_cell_measurement_reflns_used 9706
_cell_measurement_temperature 233(2)
_cell_measurement_theta_max 23.26
_cell_measurement_theta_min 2.61
_cell_volume 6165.6(3)
_computing_cell_refinement 'Bruker SAINT+'
_computing_data_collection 'Bruker APEX2'
_computing_data_reduction 'Bruker SAINT+'
_computing_molecular_graphics 'Bruker SHELXTL'
_computing_publication_material 'Bruker SHELXTL'
_computing_structure_refinement 'SHELXL-97 (Sheldrick, 1997)'
_computing_structure_solution 'SHELXS-97 (Sheldrick, 1990)'
_diffrn_ambient_temperature 233(2)
_diffrn_measured_fraction_theta_full 0.997
_diffrn_measured_fraction_theta_max 0.997
_diffrn_measurement_device_type 'Bruker X8 APEX II diffractometer'
_diffrn_measurement_method 'phi and omega scans'
_diffrn_radiation_monochromator graphite
_diffrn_radiation_source 'fine-focus sealed tube'
_diffrn_radiation_type MoK\a
_diffrn_radiation_wavelength 0.71073
_diffrn_reflns_av_R_equivalents 0.0393
_diffrn_reflns_av_sigmaI/netI 0.0408
_diffrn_reflns_limit_h_max 20
_diffrn_reflns_limit_h_min -20
_diffrn_reflns_limit_k_max 14
_diffrn_reflns_limit_k_min -14
_diffrn_reflns_limit_l_max 26
_diffrn_reflns_limit_l_min -29
_diffrn_reflns_number 35706
_diffrn_reflns_theta_full 23.57
_diffrn_reflns_theta_max 23.57
_diffrn_reflns_theta_min 1.12
_diffrn_standards_number 0
_exptl_absorpt_coefficient_mu 0.434
_exptl_absorpt_correction_T_max 0.9786
_exptl_absorpt_correction_T_min 0.8288
_exptl_absorpt_correction_type multi-scan
_exptl_absorpt_process_details SADABS
_exptl_crystal_colour red
_exptl_crystal_density_diffrn 1.488
_exptl_crystal_density_method 'not measured'
_exptl_crystal_description plate
_exptl_crystal_F_000 2808
_exptl_crystal_size_max 0.45
_exptl_crystal_size_mid 0.35
_exptl_crystal_size_min 0.05
_refine_diff_density_max 0.991
_refine_diff_density_min -0.559
_refine_diff_density_rms 0.048
_refine_ls_extinction_method none
_refine_ls_goodness_of_fit_ref 1.050
_refine_ls_hydrogen_treatment riding
_refine_ls_matrix_type full
_refine_ls_number_parameters 1126
_refine_ls_number_reflns 9178
_refine_ls_number_restraints 518
_refine_ls_restrained_S_all 1.043
_refine_ls_R_factor_all 0.0780
_refine_ls_R_factor_gt 0.0476
_refine_ls_shift/su_max 0.607
_refine_ls_shift/su_mean 0.028
_refine_ls_structure_factor_coef Fsqd
_refine_ls_weighting_details 'calc w=1/[\s^2^(Fo^2^)+(0.0515P)^2^+6.1783P] where P=(Fo^2^+2Fc^2^)/3'
_refine_ls_weighting_scheme calc
_refine_ls_wR_factor_gt 0.1109
_refine_ls_wR_factor_ref 0.1273
_reflns_number_gt 6479
_reflns_number_total 9178
_reflns_threshold_expression >2sigma(I)
_cod_data_source_file c5sc01268f2.cif
_cod_data_source_block bl8
_cod_depositor_comments
;
The following automatic conversions were performed:

'_symmetry_cell_setting' value 'Monoclinic' changed to 'monoclinic'
according to
/usr/data/users/saulius/crontab/automatic-downloads/rss-feeds/RSC/lib/dictionaries/cif_core.dic
dictionary named 'cif_core.dic' version 2.4.2 from 2011-04-26.

Automatic conversion script
Id: cif_fix_values 3271 2015-04-21 07:52:19Z andrius 

 Adding full bibliography for 1520227--1520230.cif.
;
_cod_original_sg_symbol_H-M P2(1)/c
_cod_database_code 1520227

loop_
_symmetry_equiv_pos_as_xyz
'x, y, z'
'-x, y+1/2, -z+1/2'
'-x, -y, -z'
'x, -y-1/2, z-1/2'

loop_
_atom_site_label
_atom_site_type_symbol
_atom_site_fract_x
_atom_site_fract_y
_atom_site_fract_z
_atom_site_U_iso_or_equiv
_atom_site_adp_type
_atom_site_occupancy
_atom_site_symmetry_multiplicity
_atom_site_calc_flag
_atom_site_refinement_flags
_atom_site_disorder_assembly
_atom_site_disorder_group
Fe1 Fe 0.72997(2) 0.78626(4) 0.581482(18) 0.03463(15) Uani 1 1 d . . .
P1 P 0.76375(10) 0.9370(2) 0.54478(12) 0.0451(8) Uani 0.555(6) 1 d PD A 1
C18 C 0.7563(5) 1.0556(6) 0.5812(4) 0.078(3) Uani 0.555(6) 1 d PD A 1
H18A H 0.7719 1.1129 0.5619 0.116 Uiso 0.555(6) 1 calc PR A 1
H18B H 0.7875 1.0510 0.6150 0.116 Uiso 0.555(6) 1 calc PR A 1
H18C H 0.7056 1.0655 0.5858 0.116 Uiso 0.555(6) 1 calc PR A 1
C19 C 0.7082(10) 0.9775(15) 0.4824(6) 0.068(6) Uani 0.555(6) 1 d PD A 1
H19A H 0.7275 1.0413 0.4712 0.102 Uiso 0.555(6) 1 calc PR A 1
H19B H 0.6575 0.9871 0.4870 0.102 Uiso 0.555(6) 1 calc PR A 1
H19C H 0.7105 0.9252 0.4562 0.102 Uiso 0.555(6) 1 calc PR A 1
C20 C 0.8552(5) 0.9633(19) 0.5295(11) 0.076(6) Uani 0.555(6) 1 d PD A 1
H20A H 0.8560 1.0315 0.5148 0.113 Uiso 0.555(6) 1 calc PR A 1
H20B H 0.8667 0.9134 0.5044 0.113 Uiso 0.555(6) 1 calc PR A 1
H20C H 0.8913 0.9589 0.5611 0.113 Uiso 0.555(6) 1 calc PR A 1
P1' P 0.76583(15) 0.8844(3) 0.51799(18) 0.0598(13) Uani 0.445(6) 1 d PD A 2
C18' C 0.7853(6) 0.8237(10) 0.4584(4) 0.088(4) Uani 0.445(6) 1 d PD A 2
H18D H 0.7994 0.8756 0.4352 0.131 Uiso 0.445(6) 1 calc PR A 2
H18E H 0.7416 0.7884 0.4412 0.131 Uiso 0.445(6) 1 calc PR A 2
H18F H 0.8251 0.7749 0.4671 0.131 Uiso 0.445(6) 1 calc PR A 2
C19' C 0.7094(14) 0.991(2) 0.4870(12) 0.132(14) Uani 0.445(6) 1 d PD A 2
H19D H 0.7344 1.0234 0.4612 0.198 Uiso 0.445(6) 1 calc PR A 2
H19E H 0.7022 1.0410 0.5134 0.198 Uiso 0.445(6) 1 calc PR A 2
H19F H 0.6621 0.9653 0.4701 0.198 Uiso 0.445(6) 1 calc PR A 2
C20' C 0.8525(11) 0.952(3) 0.5356(16) 0.122(14) Uani 0.445(6) 1 d PD A 2
H20D H 0.8628 0.9910 0.5058 0.183 Uiso 0.445(6) 1 calc PR A 2
H20E H 0.8918 0.9030 0.5460 0.183 Uiso 0.445(6) 1 calc PR A 2
H20F H 0.8493 0.9982 0.5644 0.183 Uiso 0.445(6) 1 calc PR A 2
P2 P 0.68076(19) 0.7198(3) 0.50471(12) 0.0428(8) Uani 0.540(7) 1 d PD A 1
C21 C 0.6610(6) 0.5831(6) 0.5090(4) 0.080(4) Uani 0.540(7) 1 d PD A 1
H21A H 0.6398 0.5576 0.4747 0.120 Uiso 0.540(7) 1 calc PR A 1
H21B H 0.6264 0.5728 0.5329 0.120 Uiso 0.540(7) 1 calc PR A 1
H21C H 0.7062 0.5465 0.5216 0.120 Uiso 0.540(7) 1 calc PR A 1
C22 C 0.7339(4) 0.7169(7) 0.4514(3) 0.068(3) Uani 0.540(7) 1 d PD A 1
H22A H 0.7046 0.6858 0.4209 0.103 Uiso 0.540(7) 1 calc PR A 1
H22B H 0.7784 0.6772 0.4618 0.103 Uiso 0.540(7) 1 calc PR A 1
H22C H 0.7469 0.7862 0.4430 0.103 Uiso 0.540(7) 1 calc PR A 1
C23 C 0.5916(8) 0.7632(18) 0.4701(6) 0.064(5) Uani 0.540(7) 1 d PD A 1
H23A H 0.5791 0.7253 0.4377 0.097 Uiso 0.540(7) 1 calc PR A 1
H23B H 0.5942 0.8357 0.4624 0.097 Uiso 0.540(7) 1 calc PR A 1
H23C H 0.5542 0.7517 0.4917 0.097 Uiso 0.540(7) 1 calc PR A 1
P2' P 0.6597(2) 0.6821(4) 0.51723(16) 0.0509(11) Uani 0.460(7) 1 d PD A 2
C21' C 0.7049(6) 0.5910(10) 0.4793(5) 0.095(5) Uani 0.460(7) 1 d PD A 2
H21D H 0.6680 0.5546 0.4551 0.142 Uiso 0.460(7) 1 calc PR A 2
H21E H 0.7333 0.5424 0.5027 0.142 Uiso 0.460(7) 1 calc PR A 2
H21F H 0.7374 0.6277 0.4599 0.142 Uiso 0.460(7) 1 calc PR A 2
C22' C 0.5980(5) 0.5912(7) 0.5418(4) 0.069(3) Uani 0.460(7) 1 d PD A 2
H22D H 0.5714 0.5523 0.5129 0.104 Uiso 0.460(7) 1 calc PR A 2
H22E H 0.5633 0.6282 0.5591 0.104 Uiso 0.460(7) 1 calc PR A 2
H22F H 0.6267 0.5449 0.5664 0.104 Uiso 0.460(7) 1 calc PR A 2
C23' C 0.5935(14) 0.746(2) 0.4686(10) 0.094(10) Uani 0.460(7) 1 d PD A 2
H23D H 0.5674 0.6952 0.4451 0.141 Uiso 0.460(7) 1 calc PR A 2
H23E H 0.6189 0.7930 0.4489 0.141 Uiso 0.460(7) 1 calc PR A 2
H23F H 0.5587 0.7831 0.4857 0.141 Uiso 0.460(7) 1 calc PR A 2
P3 P 0.77120(15) 0.8530(3) 0.66598(13) 0.0438(8) Uani 0.554(8) 1 d PD A 1
C24 C 0.7845(6) 0.7562(7) 0.7174(3) 0.088(3) Uani 0.554(8) 1 d PD A 1
H24A H 0.8014 0.7889 0.7507 0.131 Uiso 0.554(8) 1 calc PR A 1
H24B H 0.8210 0.7069 0.7102 0.131 Uiso 0.554(8) 1 calc PR A 1
H24C H 0.7383 0.7214 0.7185 0.131 Uiso 0.554(8) 1 calc PR A 1
C25 C 0.7124(7) 0.9411(10) 0.6949(5) 0.093(4) Uani 0.554(8) 1 d PD A 1
H25A H 0.7372 0.9619 0.7292 0.139 Uiso 0.554(8) 1 calc PR A 1
H25B H 0.6665 0.9073 0.6982 0.139 Uiso 0.554(8) 1 calc PR A 1
H25C H 0.7023 1.0010 0.6728 0.139 Uiso 0.554(8) 1 calc PR A 1
C26 C 0.8613(6) 0.9129(14) 0.6801(7) 0.071(5) Uani 0.554(8) 1 d PD A 1
H26A H 0.8698 0.9373 0.7159 0.106 Uiso 0.554(8) 1 calc PR A 1
H26B H 0.8633 0.9701 0.6566 0.106 Uiso 0.554(8) 1 calc PR A 1
H26C H 0.8988 0.8633 0.6754 0.106 Uiso 0.554(8) 1 calc PR A 1
P3' P 0.76705(19) 0.8957(4) 0.6449(2) 0.0601(14) Uani 0.446(8) 1 d PD A 2
C24' C 0.7433(7) 1.0312(7) 0.6326(6) 0.117(6) Uani 0.446(8) 1 d PD A 2
H24D H 0.7623 1.0713 0.6633 0.176 Uiso 0.446(8) 1 calc PR A 2
H24E H 0.6902 1.0384 0.6248 0.176 Uiso 0.446(8) 1 calc PR A 2
H24F H 0.7648 1.0553 0.6032 0.176 Uiso 0.446(8) 1 calc PR A 2
C25' C 0.7309(9) 0.8782(14) 0.7055(5) 0.116(7) Uani 0.446(8) 1 d PD A 2
H25D H 0.7507 0.9308 0.7303 0.173 Uiso 0.446(8) 1 calc PR A 2
H25E H 0.7452 0.8113 0.7200 0.173 Uiso 0.446(8) 1 calc PR A 2
H25F H 0.6776 0.8831 0.6986 0.173 Uiso 0.446(8) 1 calc PR A 2
C26' C 0.8652(7) 0.903(2) 0.6708(11) 0.121(11) Uani 0.446(8) 1 d PD A 2
H26D H 0.8735 0.9548 0.6981 0.181 Uiso 0.446(8) 1 calc PR A 2
H26E H 0.8920 0.9221 0.6430 0.181 Uiso 0.446(8) 1 calc PR A 2
H26F H 0.8825 0.8375 0.6850 0.181 Uiso 0.446(8) 1 calc PR A 2
N1 N 0.69610(17) 0.6810(2) 0.62412(13) 0.0535(9) Uani 1 1 d . A .
C1 C 0.81491(18) 0.7020(3) 0.58704(13) 0.0386(8) Uani 1 1 d . A .
C2 C 0.8819(2) 0.7077(3) 0.55960(16) 0.0544(10) Uani 1 1 d . . .
H2A H 0.8719 0.7645 0.5342 0.065 Uiso 1 1 calc R A .
C3 C 0.9537(2) 0.7373(4) 0.5969(2) 0.0825(15) Uani 1 1 d . A .
H3A H 0.9453 0.7988 0.6160 0.124 Uiso 1 1 calc R . .
H3B H 0.9926 0.7499 0.5767 0.124 Uiso 1 1 calc R . .
H3C H 0.9681 0.6819 0.6213 0.124 Uiso 1 1 calc R . .
C4 C 0.8957(3) 0.6126(4) 0.52764(18) 0.0805(15) Uani 1 1 d . A .
H4A H 0.8507 0.5942 0.5045 0.121 Uiso 1 1 calc R . .
H4B H 0.9111 0.5560 0.5511 0.121 Uiso 1 1 calc R . .
H4C H 0.9339 0.6275 0.5072 0.121 Uiso 1 1 calc R . .
C5 C 0.8116(2) 0.6133(3) 0.62108(16) 0.0489(10) Uani 1 1 d . . .
C6 C 0.8662(10) 0.536(2) 0.6413(14) 0.056(6) Uani 0.56(4) 1 d P A 1
H6A H 0.9148 0.5512 0.6371 0.067 Uiso 0.56(4) 1 calc PR A 1
C7 C 0.8582(19) 0.455(2) 0.6627(12) 0.071(6) Uani 0.56(4) 1 d P A 1
H7A H 0.8956 0.4055 0.6705 0.085 Uiso 0.56(4) 1 calc PR A 1
C8 C 0.7839(12) 0.4424(15) 0.6748(11) 0.085(5) Uani 0.56(4) 1 d P A 1
H8A H 0.7751 0.3836 0.6937 0.102 Uiso 0.56(4) 1 calc PR A 1
C9 C 0.7248(11) 0.5090(12) 0.6611(10) 0.068(4) Uani 0.56(4) 1 d P A 1
H9A H 0.6765 0.4939 0.6657 0.081 Uiso 0.56(4) 1 calc PR A 1
C6' C 0.8683(19) 0.546(3) 0.632(2) 0.073(11) Uani 0.44(4) 1 d P A 2
H6'A H 0.9102 0.5426 0.6162 0.087 Uiso 0.44(4) 1 calc PR A 2
C7' C 0.850(2) 0.472(3) 0.6801(16) 0.081(9) Uani 0.44(4) 1 d P A 2
H7'A H 0.8885 0.4280 0.6940 0.097 Uiso 0.44(4) 1 calc PR A 2
C8' C 0.7925(14) 0.464(2) 0.7015(14) 0.081(8) Uani 0.44(4) 1 d P A 2
H8'A H 0.7866 0.4138 0.7262 0.097 Uiso 0.44(4) 1 calc PR A 2
C9' C 0.7418(11) 0.536(2) 0.6850(13) 0.060(6) Uani 0.44(4) 1 d P A 2
H9'A H 0.7022 0.5439 0.7033 0.073 Uiso 0.44(4) 1 calc PR A 2
C10 C 0.7453(2) 0.6016(3) 0.63960(19) 0.0670(13) Uani 1 1 d . A .
C11 C 0.6310(2) 0.6910(4) 0.6372(2) 0.0766(15) Uani 1 1 d . . .
H11A H 0.6117 0.6417 0.6576 0.092 Uiso 1 1 calc R A .
C12 C 0.5915(2) 0.7794(3) 0.61935(16) 0.0537(10) Uani 1 1 d . A .
C13 C 0.5217(2) 0.8025(4) 0.6318(2) 0.0765(14) Uani 1 1 d . . .
H13A H 0.4997 0.7573 0.6527 0.092 Uiso 1 1 calc R A .
C14 C 0.4863(2) 0.8890(4) 0.6137(2) 0.0795(15) Uani 1 1 d . A .
H14A H 0.4399 0.9050 0.6222 0.095 Uiso 1 1 calc R . .
C15 C 0.5191(2) 0.9527(4) 0.5830(2) 0.0779(14) Uani 1 1 d . . .
H15A H 0.4949 1.0133 0.5705 0.093 Uiso 1 1 calc R A .
C16 C 0.5867(2) 0.9307(3) 0.56995(19) 0.0649(12) Uani 1 1 d . A .
H16A H 0.6064 0.9764 0.5480 0.078 Uiso 1 1 calc R . .
C17 C 0.62766(19) 0.8436(3) 0.58772(14) 0.0430(9) Uani 1 1 d . A .
C33 C 0.9291(2) -0.0494(3) 0.3791(2) 0.0711(14) Uani 1 1 d D . .
F1 F 0.97773(15) -0.0075(2) 0.35261(15) 0.1150(12) Uani 1 1 d D . .
F2 F 0.93769(15) -0.1457(2) 0.37365(16) 0.1214(13) Uani 1 1 d D . .
F3 F 0.95526(15) -0.0184(3) 0.42718(13) 0.1112(11) Uani 1 1 d D . .
C34 C 0.6606(6) -0.1122(10) 0.3128(6) 0.052(7) Uani 0.62(5) 1 d PD B 1
F4 F 0.6288(11) -0.1001(17) 0.2635(7) 0.101(6) Uani 0.62(5) 1 d PD B 1
F5 F 0.6077(9) -0.0975(14) 0.3401(9) 0.095(5) Uani 0.62(5) 1 d PD B 1
F6 F 0.6779(8) -0.2095(9) 0.3174(7) 0.090(4) Uani 0.62(5) 1 d PD B 1
C34' C 0.6655(12) -0.1060(14) 0.3162(7) 0.063(14) Uani 0.38(5) 1 d PD B 2
F4' F 0.625(2) -0.124(3) 0.3531(8) 0.111(9) Uani 0.38(5) 1 d PD B 2
F5' F 0.6174(12) -0.075(3) 0.2759(12) 0.075(6) Uani 0.38(5) 1 d PD B 2
F6' F 0.6838(15) -0.198(2) 0.301(2) 0.127(11) Uani 0.38(5) 1 d PD B 2
C41 C 0.5928(7) 0.2685(8) 0.1717(5) 0.053(5) Uani 0.68(2) 1 d PD C 1
F7 F 0.5224(6) 0.2714(12) 0.1527(5) 0.122(5) Uani 0.68(2) 1 d PD C 1
F8 F 0.6107(5) 0.1749(5) 0.1686(3) 0.080(3) Uani 0.68(2) 1 d PD C 1
F9 F 0.6269(13) 0.3203(11) 0.1404(3) 0.155(7) Uani 0.68(2) 1 d PD C 1
C41' C 0.6037(10) 0.2736(15) 0.1721(9) 0.066(16) Uani 0.32(2) 1 d PD C 2
F7' F 0.5610(16) 0.3321(19) 0.1382(4) 0.092(8) Uani 0.32(2) 1 d PD C 2
F8' F 0.6630(7) 0.267(2) 0.1521(7) 0.087(6) Uani 0.32(2) 1 d PD C 2
F9' F 0.575(2) 0.1823(19) 0.1649(8) 0.162(14) Uani 0.32(2) 1 d PD C 2
C42 C 0.5480(6) 0.5249(7) 0.3060(4) 0.051(6) Uani 0.66(3) 1 d PD C 1
F10 F 0.4925(6) 0.4937(8) 0.3277(8) 0.105(4) Uani 0.66(3) 1 d PD C 1
F11 F 0.5883(6) 0.5825(9) 0.3401(5) 0.094(4) Uani 0.66(3) 1 d PD C 1
F12 F 0.5200(10) 0.5843(12) 0.2676(3) 0.114(6) Uani 0.66(3) 1 d PD C 1
C42' C 0.5549(13) 0.522(2) 0.3056(8) 0.11(2) Uani 0.34(3) 1 d PD C 2
F10' F 0.5971(13) 0.6044(18) 0.312(3) 0.187(15) Uani 0.34(3) 1 d PD C 2
F11' F 0.530(3) 0.517(3) 0.3496(11) 0.147(15) Uani 0.34(3) 1 d PD C 2
F12' F 0.4972(17) 0.551(3) 0.2719(11) 0.133(12) Uani 0.34(3) 1 d PD C 2
C49 C 0.9014(6) 0.5919(10) 0.3560(5) 0.058(5) Uani 0.67(2) 1 d PDU D 1
F13 F 0.8397(4) 0.6446(6) 0.3482(7) 0.109(5) Uani 0.67(2) 1 d PD D 1
F14 F 0.9233(10) 0.5961(5) 0.4056(2) 0.116(4) Uani 0.67(2) 1 d PD D 1
F15 F 0.9487(9) 0.6438(7) 0.3350(7) 0.127(7) Uani 0.67(2) 1 d PD D 1
C49' C 0.8982(9) 0.5975(17) 0.3494(7) 0.049(9) Uani 0.33(2) 1 d PDU D 2
F13' F 0.8798(18) 0.6654(8) 0.3124(5) 0.100(8) Uani 0.33(2) 1 d PD D 2
F14' F 0.9651(7) 0.6194(18) 0.3693(15) 0.143(16) Uani 0.33(2) 1 d PD D 2
F15' F 0.8592(16) 0.6261(14) 0.3853(12) 0.110(11) Uani 0.33(2) 1 d PD D 2
C50 C 0.9627(2) 0.3079(3) 0.24291(16) 0.0570(11) Uani 1 1 d D D .
F16 F 0.92786(16) 0.3111(3) 0.19471(9) 0.0942(9) Uani 1 1 d D . .
F17 F 1.02681(15) 0.3525(3) 0.24386(12) 0.1059(11) Uani 1 1 d D . .
F18 F 0.97810(16) 0.2085(2) 0.25154(11) 0.0956(9) Uani 1 1 d D . .
C57 C 0.8960(6) 0.2836(9) 0.5386(3) 0.053(5) Uani 0.67(3) 1 d PD E 1
F19 F 0.9412(5) 0.2170(9) 0.5227(5) 0.099(3) Uani 0.67(3) 1 d PD E 1
F20 F 0.9301(7) 0.3703(7) 0.5394(8) 0.127(7) Uani 0.67(3) 1 d PD E 1
F21 F 0.8905(4) 0.257(2) 0.5865(3) 0.126(7) Uani 0.67(3) 1 d PD E 1
C57' C 0.8860(13) 0.2920(14) 0.5405(8) 0.095(17) Uani 0.33(3) 1 d PD E 2
F19' F 0.9140(17) 0.1996(10) 0.5527(17) 0.123(15) Uani 0.33(3) 1 d PD E 2
F20' F 0.8877(7) 0.337(2) 0.5853(7) 0.083(6) Uani 0.33(3) 1 d PD E 2
F21' F 0.9406(11) 0.338(3) 0.5224(8) 0.115(12) Uani 0.33(3) 1 d PD E 2
C58 C 0.6193(2) 0.2934(3) 0.50978(15) 0.0581(11) Uani 1 1 d D E .
F22 F 0.56603(14) 0.3403(3) 0.47746(10) 0.0966(10) Uani 1 1 d D . .
F23 F 0.62307(15) 0.3417(2) 0.55467(10) 0.0851(8) Uani 1 1 d D . .
F24 F 0.59365(15) 0.2002(2) 0.51768(12) 0.0944(9) Uani 1 1 d D . .
C27 C 0.76909(17) 0.1351(3) 0.34678(12) 0.0339(8) Uani 1 1 d . . .
C28 C 0.83860(18) 0.0925(3) 0.36238(14) 0.0408(9) Uani 1 1 d . . .
H28A H 0.8781 0.1367 0.3742 0.049 Uiso 1 1 calc R . .
C29 C 0.85241(19) -0.0118(3) 0.36135(15) 0.0468(9) Uani 1 1 d . . .
C30 C 0.7955(2) -0.0788(3) 0.34449(15) 0.0504(10) Uani 1 1 d . B .
H30A H 0.8042 -0.1496 0.3431 0.060 Uiso 1 1 calc R . .
C31 C 0.7258(2) -0.0400(3) 0.32972(14) 0.0389(9) Uani 1 1 d . . .
C32 C 0.71258(18) 0.0647(3) 0.33101(12) 0.0353(8) Uani 1 1 d . B .
H32A H 0.6643 0.0889 0.3210 0.042 Uiso 1 1 calc R . .
C35 C 0.68364(17) 0.3027(2) 0.31371(12) 0.0334(8) Uani 1 1 d . . .
C36 C 0.66437(18) 0.2662(3) 0.26258(13) 0.0364(8) Uani 1 1 d . C .
H36A H 0.6891 0.2085 0.2525 0.044 Uiso 1 1 calc R . .
C37 C 0.61053(19) 0.3115(3) 0.22610(13) 0.0391(8) Uani 1 1 d . . .
C38 C 0.57279(19) 0.3959(3) 0.23984(14) 0.0452(9) Uani 1 1 d . C .
H38A H 0.5358 0.4268 0.2156 0.054 Uiso 1 1 calc R . .
C39 C 0.5904(2) 0.4336(3) 0.28942(15) 0.0420(9) Uani 1 1 d . . .
C40 C 0.64460(18) 0.3883(3) 0.32572(13) 0.0381(8) Uani 1 1 d . C .
H40A H 0.6553 0.4162 0.3595 0.046 Uiso 1 1 calc R . .
C43 C 0.82353(17) 0.3250(3) 0.33472(12) 0.0340(8) Uani 1 1 d . . .
C44 C 0.83707(18) 0.4255(3) 0.35191(13) 0.0375(8) Uani 1 1 d . D .
H44A H 0.8097 0.4525 0.3762 0.045 Uiso 1 1 calc R . .
C45 C 0.88935(18) 0.4871(3) 0.33442(13) 0.0397(8) Uani 1 1 d U . .
C46 C 0.93138(18) 0.4501(3) 0.29910(13) 0.0402(9) Uani 1 1 d . D .
H46A H 0.9673 0.4913 0.2875 0.048 Uiso 1 1 calc R . .
C47 C 0.91903(18) 0.3507(3) 0.28120(13) 0.0396(8) Uani 1 1 d . . .
C48 C 0.86580(18) 0.2911(3) 0.29851(13) 0.0389(8) Uani 1 1 d . D .
H48A H 0.8579 0.2244 0.2851 0.047 Uiso 1 1 calc R . .
C51 C 0.75383(17) 0.2755(2) 0.41473(12) 0.0335(8) Uani 1 1 d . . .
C52 C 0.81915(18) 0.2801(3) 0.45061(13) 0.0393(8) Uani 1 1 d . E .
H52A H 0.8641 0.2787 0.4380 0.047 Uiso 1 1 calc R . .
C53 C 0.8206(2) 0.2866(3) 0.50362(14) 0.0451(9) Uani 1 1 d . . .
C54 C 0.7558(2) 0.2937(3) 0.52365(14) 0.0514(10) Uani 1 1 d . E .
H54A H 0.7566 0.3011 0.5597 0.062 Uiso 1 1 calc R . .
C55 C 0.69044(19) 0.2897(3) 0.48962(13) 0.0424(9) Uani 1 1 d . . .
C56 C 0.68927(18) 0.2788(2) 0.43636(13) 0.0365(8) Uani 1 1 d . E .
H56A H 0.6437 0.2735 0.4141 0.044 Uiso 1 1 calc R . .
B1 B 0.7561(2) 0.2590(3) 0.35264(15) 0.0342(9) Uani 1 1 d . . .

loop_
_atom_site_aniso_label
_atom_site_aniso_U_11
_atom_site_aniso_U_22
_atom_site_aniso_U_33
_atom_site_aniso_U_23
_atom_site_aniso_U_13
_atom_site_aniso_U_12
Fe1 0.0313(3) 0.0360(3) 0.0368(3) 0.0048(2) 0.0064(2) 0.0014(2)
P1 0.0468(11) 0.0380(14) 0.0525(16) 0.0119(12) 0.0142(10) -0.0008(9)
C18 0.106(7) 0.034(4) 0.093(7) 0.009(5) 0.018(6) 0.001(4)
C19 0.099(15) 0.053(8) 0.054(8) 0.024(7) 0.019(8) 0.024(8)
C20 0.045(7) 0.074(12) 0.112(12) 0.041(10) 0.027(7) -0.011(6)
P1' 0.0572(16) 0.056(2) 0.066(3) 0.026(2) 0.0102(14) 0.0038(14)
C18' 0.072(7) 0.144(12) 0.049(6) 0.034(7) 0.016(5) -0.011(7)
C19' 0.10(2) 0.11(2) 0.18(3) 0.089(18) -0.023(17) -0.031(14)
C20' 0.15(2) 0.059(13) 0.16(3) 0.040(15) 0.050(18) -0.042(13)
P2 0.0456(16) 0.0461(17) 0.0354(14) 0.0006(11) 0.0029(10) 0.0000(12)
C21 0.118(10) 0.048(6) 0.063(6) -0.013(5) -0.015(6) -0.016(6)
C22 0.066(5) 0.097(7) 0.042(4) -0.011(4) 0.008(4) 0.020(5)
C23 0.040(9) 0.106(12) 0.038(9) 0.013(8) -0.020(7) -0.006(7)
P2' 0.048(2) 0.057(3) 0.044(2) -0.0076(17) -0.0021(14) 0.0047(16)
C21' 0.087(9) 0.112(11) 0.083(9) -0.051(8) 0.005(7) 0.023(8)
C22' 0.056(6) 0.051(6) 0.096(8) -0.016(5) -0.004(6) -0.014(5)
C23' 0.081(18) 0.099(15) 0.100(19) -0.010(13) 0.008(13) 0.011(12)
P3 0.0453(12) 0.0487(18) 0.0378(16) -0.0060(12) 0.0073(11) -0.0049(11)
C24 0.138(9) 0.087(7) 0.034(4) -0.001(4) 0.002(5) -0.015(6)
C25 0.095(8) 0.116(11) 0.069(7) -0.042(7) 0.015(6) 0.033(8)
C26 0.063(10) 0.090(11) 0.058(7) -0.001(8) 0.006(6) -0.017(7)
P3' 0.0489(16) 0.062(3) 0.068(3) -0.026(2) 0.0044(18) -0.0009(17)
C24' 0.103(10) 0.057(8) 0.185(17) -0.054(10) 0.006(10) 0.006(7)
C25' 0.096(13) 0.17(2) 0.087(12) -0.083(13) 0.024(10) -0.026(13)
C26' 0.063(13) 0.140(19) 0.14(2) -0.101(15) -0.028(11) 0.005(11)
N1 0.0446(19) 0.049(2) 0.071(2) 0.0220(17) 0.0229(17) 0.0058(15)
C1 0.0378(19) 0.041(2) 0.0369(19) -0.0019(17) 0.0055(15) -0.0020(16)
C2 0.046(2) 0.058(3) 0.065(3) 0.008(2) 0.025(2) 0.0064(19)
C3 0.040(2) 0.096(4) 0.114(4) -0.004(3) 0.021(3) -0.008(2)
C4 0.075(3) 0.098(4) 0.073(3) -0.004(3) 0.026(3) 0.028(3)
C5 0.044(2) 0.039(2) 0.065(3) 0.009(2) 0.011(2) 0.008(2)
C6 0.033(7) 0.053(12) 0.082(13) 0.037(7) 0.014(6) 0.026(7)
C7 0.064(11) 0.054(10) 0.103(15) 0.029(10) 0.037(10) 0.031(6)
C8 0.106(12) 0.067(8) 0.081(13) 0.044(9) 0.017(10) -0.001(7)
C9 0.060(7) 0.054(7) 0.082(11) 0.021(7) -0.006(8) -0.012(5)
C6' 0.097(19) 0.046(13) 0.074(17) 0.023(13) 0.007(10) -0.011(12)
C7' 0.074(11) 0.062(17) 0.12(2) 0.057(16) 0.061(17) 0.040(11)
C8' 0.079(12) 0.091(15) 0.077(15) 0.069(13) 0.024(12) 0.020(10)
C9' 0.038(8) 0.071(12) 0.074(14) 0.037(11) 0.013(8) -0.008(7)
C10 0.057(3) 0.053(3) 0.097(4) 0.037(2) 0.028(2) 0.012(2)
C11 0.054(3) 0.079(3) 0.106(4) 0.038(3) 0.043(3) 0.007(2)
C12 0.041(2) 0.059(3) 0.066(3) -0.002(2) 0.0215(19) 0.006(2)
C13 0.052(3) 0.090(4) 0.096(4) 0.005(3) 0.035(3) 0.008(3)
C14 0.044(3) 0.086(4) 0.113(4) -0.023(3) 0.025(3) 0.012(3)
C15 0.051(3) 0.064(3) 0.117(4) -0.008(3) 0.007(3) 0.024(2)
C16 0.048(3) 0.053(3) 0.093(3) 0.008(2) 0.011(2) 0.012(2)
C17 0.036(2) 0.044(2) 0.049(2) -0.0046(18) 0.0049(17) 0.0033(17)
C33 0.045(3) 0.047(3) 0.115(4) -0.011(3) -0.008(3) 0.003(2)
F1 0.0527(17) 0.101(2) 0.197(4) 0.001(2) 0.040(2) 0.0098(16)
F2 0.0613(18) 0.0460(17) 0.243(4) -0.010(2) -0.017(2) 0.0167(13)
F3 0.0626(18) 0.146(3) 0.111(2) -0.023(2) -0.0249(17) 0.0429(18)
C34 0.036(8) 0.049(11) 0.069(13) -0.014(9) 0.006(7) -0.037(8)
F4 0.119(9) 0.104(10) 0.067(5) -0.007(5) -0.018(5) -0.056(7)
F5 0.062(5) 0.099(6) 0.135(11) -0.053(7) 0.044(7) -0.037(5)
F6 0.068(6) 0.041(4) 0.153(7) 0.014(6) -0.008(6) -0.014(4)
C34' 0.10(3) 0.045(17) 0.039(15) 0.012(11) 0.007(13) 0.050(16)
F4' 0.105(16) 0.167(18) 0.064(8) 0.011(10) 0.023(8) -0.096(13)
F5' 0.059(7) 0.076(10) 0.073(11) 0.011(9) -0.042(8) -0.032(6)
F6' 0.084(10) 0.058(12) 0.25(3) -0.079(15) 0.044(15) -0.038(9)
C41 0.058(7) 0.053(12) 0.045(10) -0.004(7) 0.001(6) -0.003(7)
F7 0.091(5) 0.151(8) 0.101(6) -0.060(6) -0.053(5) 0.031(6)
F8 0.120(5) 0.064(5) 0.047(3) -0.023(3) -0.013(3) 0.022(5)
F9 0.299(18) 0.126(11) 0.047(5) -0.011(6) 0.054(10) -0.135(12)
C41' 0.11(3) 0.04(2) 0.04(2) 0.021(15) -0.023(16) -0.041(19)
F7' 0.111(14) 0.115(15) 0.040(6) 0.007(7) -0.018(8) 0.036(13)
F8' 0.080(8) 0.141(16) 0.042(8) -0.017(8) 0.019(5) -0.005(9)
F9' 0.29(3) 0.14(2) 0.054(8) -0.008(11) 0.018(16) -0.19(2)
C42 0.048(8) 0.036(6) 0.067(14) -0.009(7) 0.005(8) 0.025(6)
F10 0.084(5) 0.078(4) 0.171(12) -0.001(7) 0.070(6) 0.024(4)
F11 0.076(5) 0.073(6) 0.125(7) -0.046(4) -0.012(5) 0.031(4)
F12 0.198(14) 0.069(6) 0.074(6) 0.023(4) 0.024(7) 0.071(7)
C42' 0.09(3) 0.16(4) 0.06(3) 0.02(2) -0.01(2) 0.02(3)
F10' 0.19(2) 0.049(8) 0.36(4) -0.069(15) 0.14(3) -0.028(10)
F11' 0.22(3) 0.14(3) 0.103(14) 0.015(12) 0.090(19) 0.11(2)
F12' 0.104(12) 0.085(15) 0.18(3) -0.032(13) -0.051(13) 0.076(12)
C49 0.062(11) 0.054(6) 0.057(9) -0.002(6) 0.009(8) -0.021(8)
F13 0.097(5) 0.050(4) 0.170(11) -0.034(6) -0.004(7) 0.009(3)
F14 0.186(10) 0.088(4) 0.062(4) -0.020(3) -0.018(5) -0.056(6)
F15 0.181(16) 0.052(4) 0.182(11) -0.031(6) 0.131(11) -0.060(7)
C49' 0.06(2) 0.039(10) 0.051(15) -0.010(12) 0.015(13) -0.002(15)
F13' 0.17(2) 0.037(5) 0.088(8) 0.007(5) 0.006(10) -0.012(8)
F14' 0.055(11) 0.100(16) 0.25(4) -0.076(19) -0.044(17) -0.023(8)
F15' 0.16(2) 0.068(10) 0.129(17) -0.057(12) 0.104(18) -0.060(12)
C50 0.056(3) 0.069(3) 0.050(3) -0.007(2) 0.022(2) -0.006(2)
F16 0.101(2) 0.143(3) 0.0398(15) -0.0182(16) 0.0172(14) 0.0070(19)
F17 0.0735(19) 0.152(3) 0.106(2) -0.052(2) 0.0559(17) -0.0413(19)
F18 0.112(2) 0.091(2) 0.100(2) -0.0017(17) 0.0661(18) 0.0295(18)
C57 0.044(7) 0.075(12) 0.030(6) -0.001(6) -0.023(5) 0.002(7)
F19 0.066(4) 0.129(7) 0.090(5) -0.014(4) -0.023(3) 0.043(4)
F20 0.103(7) 0.073(5) 0.174(15) -0.002(6) -0.071(8) -0.021(4)
F21 0.088(4) 0.23(2) 0.048(4) 0.035(6) -0.019(3) 0.002(7)
C57' 0.10(3) 0.06(2) 0.14(4) 0.01(2) 0.06(2) 0.004(17)
F19' 0.099(17) 0.069(8) 0.17(3) -0.016(13) -0.08(2) 0.021(9)
F20' 0.080(7) 0.116(15) 0.043(7) -0.023(8) -0.021(5) -0.007(8)
F21' 0.048(7) 0.22(3) 0.069(9) 0.010(13) -0.013(6) -0.066(14)
C58 0.056(3) 0.077(3) 0.044(2) 0.008(2) 0.016(2) 0.004(2)
F22 0.0636(17) 0.163(3) 0.0690(17) 0.0305(19) 0.0284(14) 0.0425(18)
F23 0.099(2) 0.106(2) 0.0606(17) -0.0085(15) 0.0442(15) 0.0088(17)
F24 0.0827(19) 0.088(2) 0.128(3) -0.0002(18) 0.0616(18) -0.0145(16)
C27 0.0336(19) 0.0365(19) 0.0323(18) -0.0023(15) 0.0073(15) -0.0009(15)
C28 0.035(2) 0.037(2) 0.049(2) -0.0056(17) 0.0041(16) -0.0038(16)
C29 0.035(2) 0.037(2) 0.066(3) -0.0068(19) 0.0019(18) 0.0051(17)
C30 0.051(2) 0.033(2) 0.067(3) -0.0057(19) 0.006(2) 0.0011(18)
C31 0.037(2) 0.038(2) 0.041(2) -0.0044(17) 0.0039(16) -0.0081(19)
C32 0.0312(18) 0.040(2) 0.0344(19) 0.0027(16) 0.0050(15) 0.0012(15)
C35 0.0315(18) 0.0332(19) 0.0367(19) -0.0007(16) 0.0086(14) -0.0056(15)
C36 0.042(2) 0.0322(19) 0.036(2) -0.0015(16) 0.0079(16) -0.0007(15)
C37 0.041(2) 0.039(2) 0.035(2) 0.0043(16) 0.0011(16) -0.0079(16)
C38 0.039(2) 0.044(2) 0.049(2) 0.0073(19) -0.0027(17) 0.0027(17)
C39 0.038(2) 0.036(2) 0.053(3) 0.0025(19) 0.0083(18) 0.0078(17)
C40 0.038(2) 0.039(2) 0.037(2) -0.0024(16) 0.0076(16) 0.0003(16)
C43 0.0304(18) 0.038(2) 0.0327(19) 0.0007(16) 0.0032(15) 0.0025(15)
C44 0.039(2) 0.040(2) 0.0344(19) -0.0038(16) 0.0073(15) 0.0018(16)
C45 0.040(2) 0.039(2) 0.039(2) 0.0016(16) 0.0021(16) -0.0059(16)
C46 0.0342(19) 0.049(2) 0.036(2) 0.0073(17) 0.0025(16) -0.0094(16)
C47 0.0354(19) 0.052(2) 0.0316(19) 0.0010(17) 0.0063(15) -0.0016(17)
C48 0.0392(19) 0.041(2) 0.0365(19) -0.0066(17) 0.0053(16) 0.0001(17)
C51 0.0347(19) 0.0285(18) 0.0371(19) 0.0006(15) 0.0056(15) -0.0004(14)
C52 0.0357(19) 0.042(2) 0.040(2) -0.0010(17) 0.0065(16) 0.0008(16)
C53 0.042(2) 0.049(2) 0.039(2) 0.0017(18) -0.0065(18) -0.0016(19)
C54 0.061(3) 0.063(3) 0.030(2) 0.0022(19) 0.0054(18) 0.001(2)
C55 0.045(2) 0.048(2) 0.036(2) 0.0054(17) 0.0112(16) 0.0055(18)
C56 0.0339(19) 0.038(2) 0.037(2) 0.0018(16) 0.0049(15) -0.0024(15)
B1 0.033(2) 0.034(2) 0.035(2) 0.0009(17) 0.0058(17) 0.0016(17)

loop_
_atom_type_symbol
_atom_type_description
_atom_type_scat_dispersion_real
_atom_type_scat_dispersion_imag
_atom_type_scat_source
C C 0.0033 0.0016 'International Tables Vol C Tables 4.2.6.8 and 6.1.1.4'
H H 0.0000 0.0000 'International Tables Vol C Tables 4.2.6.8 and 6.1.1.4'
B B 0.0013 0.0007 'International Tables Vol C Tables 4.2.6.8 and 6.1.1.4'
N N 0.0061 0.0033 'International Tables Vol C Tables 4.2.6.8 and 6.1.1.4'
F F 0.0171 0.0103 'International Tables Vol C Tables 4.2.6.8 and 6.1.1.4'
P P 0.1023 0.0942 'International Tables Vol C Tables 4.2.6.8 and 6.1.1.4'
Fe Fe 0.3463 0.8444 'International Tables Vol C Tables 4.2.6.8 and 6.1.1.4'

loop_
_geom_angle_atom_site_label_1
_geom_angle_atom_site_label_2
_geom_angle_atom_site_label_3
_geom_angle
C1 Fe1 N1 83.34(14)
C1 Fe1 C17 163.36(15)
N1 Fe1 C17 80.04(14)
C1 Fe1 P3' 99.78(15)
N1 Fe1 P3' 97.1(2)
C17 Fe1 P3' 83.10(14)
C1 Fe1 P2 92.87(12)
N1 Fe1 P2 96.52(16)
C17 Fe1 P2 88.28(13)
P3' Fe1 P2 162.4(2)
C1 Fe1 P1' 92.71(14)
N1 Fe1 P1' 167.89(18)
C17 Fe1 P1' 103.42(14)
P3' Fe1 P1' 94.9(2)
P2 Fe1 P1' 72.18(17)
C1 Fe1 P1 104.46(12)
N1 Fe1 P1 167.04(14)
C17 Fe1 P1 92.03(12)
P3' Fe1 P1 71.6(2)
P2 Fe1 P1 93.45(14)
P1' Fe1 P1 24.71(9)
C1 Fe1 P3 90.53(13)
N1 Fe1 P3 79.34(14)
C17 Fe1 P3 87.16(12)
P3' Fe1 P3 19.15(12)
P2 Fe1 P3 174.32(13)
P1' Fe1 P3 112.23(16)
P1 Fe1 P3 90.11(13)
C1 Fe1 P2' 93.90(13)
N1 Fe1 P2' 78.71(18)
C17 Fe1 P2' 82.15(13)
P3' Fe1 P2' 165.15(13)
P2 Fe1 P2' 18.10(8)
P1' Fe1 P2' 90.2(2)
P1 Fe1 P2' 110.57(17)
P3 Fe1 P2' 156.93(17)
C18 P1 C20 96.0(9)
C18 P1 C19 97.6(7)
C20 P1 C19 98.7(9)
C18 P1 Fe1 117.3(3)
C20 P1 Fe1 124.7(8)
C19 P1 Fe1 117.2(7)
C18' P1' C20' 97.8(14)
C18' P1' C19' 97.7(11)
C20' P1' C19' 98.7(12)
C18' P1' Fe1 119.5(4)
C20' P1' Fe1 116.2(13)
C19' P1' Fe1 122.3(10)
C22 P2 C21 99.4(5)
C22 P2 C23 100.6(7)
C21 P2 C23 99.3(8)
C22 P2 Fe1 119.9(3)
C21 P2 Fe1 112.5(3)
C23 P2 Fe1 121.3(7)
C23' P2' C22' 99.0(11)
C23' P2' C21' 103.7(10)
C22' P2' C21' 97.5(6)
C23' P2' Fe1 117.1(11)
C22' P2' Fe1 115.2(4)
C21' P2' Fe1 120.6(4)
C26 P3 C25 103.3(8)
C26 P3 C24 98.2(6)
C25 P3 C24 98.8(6)
C26 P3 Fe1 119.2(7)
C25 P3 Fe1 119.6(5)
C24 P3 Fe1 114.0(3)
C26' P3' C25' 99.8(10)
C26' P3' C24' 101.8(10)
C25' P3' C24' 99.2(7)
C26' P3' Fe1 118.5(10)
C25' P3' Fe1 116.9(6)
C24' P3' Fe1 117.3(6)
C11 N1 C10 125.5(3)
C11 N1 Fe1 118.4(3)
C10 N1 Fe1 116.1(2)
C5 C1 C2 116.0(3)
C5 C1 Fe1 112.8(2)
C2 C1 Fe1 131.0(3)
C1 C2 C4 115.6(3)
C1 C2 C3 113.1(3)
C4 C2 C3 109.8(4)
C10 C5 C6 113.1(13)
C10 C5 C6' 123(2)
C6 C5 C6' 10(4)
C10 C5 C1 114.9(3)
C6 C5 C1 131.9(13)
C6' C5 C1 122(2)
C7 C6 C5 130(2)
C6 C7 C8 113(2)
C7 C8 C9 126(2)
C8 C9 C10 112.9(15)
C5 C6' C7' 107(3)
C8' C7' C6' 131(3)
C9' C8' C7' 113(2)
C8' C9' C10 122.8(15)
N1 C10 C5 112.6(3)
N1 C10 C9 123.4(8)
C5 C10 C9 122.5(7)
N1 C10 C9' 123.7(8)
C5 C10 C9' 119.9(7)
C9 C10 C9' 29.5(7)
N1 C11 C12 116.4(4)
C11 C12 C13 122.9(4)
C11 C12 C17 114.3(3)
C13 C12 C17 122.8(4)
C14 C13 C12 120.4(5)
C13 C14 C15 118.6(4)
C14 C15 C16 121.7(4)
C15 C16 C17 123.3(4)
C16 C17 C12 113.1(3)
C16 C17 Fe1 136.0(3)
C12 C17 Fe1 110.8(3)
F2 C33 F3 111.8(4)
F2 C33 F1 103.9(4)
F3 C33 F1 101.0(4)
F2 C33 C29 114.6(4)
F3 C33 C29 111.6(4)
F1 C33 C29 112.8(4)
F6 C34 F5 106.5(11)
F6 C34 F4 105.4(11)
F5 C34 F4 104.9(11)
F6 C34 C31 113.8(11)
F5 C34 C31 111.8(11)
F4 C34 C31 113.8(11)
F5' C34' F4' 104.1(16)
F5' C34' F6' 102.6(17)
F4' C34' F6' 104.6(17)
F5' C34' C31 114.2(16)
F4' C34' C31 116.2(17)
F6' C34' C31 113.7(17)
F8 C41 F7 104.8(9)
F8 C41 F9 107.7(10)
F7 C41 F9 107.4(10)
F8 C41 C37 113.6(8)
F7 C41 C37 113.0(8)
F9 C41 C37 109.9(9)
F8' C41' F9' 103.5(19)
F8' C41' F7' 102.7(15)
F9' C41' F7' 104.7(18)
F8' C41' C37 117.4(16)
F9' C41' C37 114.3(17)
F7' C41' C37 112.8(16)
F12 C42 F11 106.7(8)
F12 C42 F10 106.1(10)
F11 C42 F10 106.6(9)
F12 C42 C39 113.9(8)
F11 C42 C39 112.6(8)
F10 C42 C39 110.5(8)
F11' C42' F10' 102.3(18)
F11' C42' F12' 103.3(19)
F10' C42' F12' 104(2)
F11' C42' C39 117.9(18)
F10' C42' C39 114.2(18)
F12' C42' C39 113.5(17)
F14 C49 F13 104.6(10)
F14 C49 F15 106.1(10)
F13 C49 F15 106.7(11)
F14 C49 C45 114.8(9)
F13 C49 C45 110.7(8)
F15 C49 C45 113.2(9)
F14' C49' F15' 104.6(17)
F14' C49' F13' 105.0(17)
F15' C49' F13' 102.7(15)
F14' C49' C45 112.0(15)
F15' C49' C45 114.0(14)
F13' C49' C45 117.2(14)
F16 C50 F17 107.5(3)
F16 C50 F18 104.3(4)
F17 C50 F18 105.2(4)
F16 C50 C47 113.1(3)
F17 C50 C47 113.9(3)
F18 C50 C47 112.0(3)
F20 C57 F19 104.6(10)
F20 C57 F21 109.5(9)
F19 C57 F21 105.7(8)
F20 C57 C53 112.2(9)
F19 C57 C53 112.9(6)
F21 C57 C53 111.4(8)
F20' C57' F21' 101.8(17)
F20' C57' F19' 104.4(17)
F21' C57' F19' 102.1(18)
F20' C57' C53 121.4(16)
F21' C57' C53 113.3(16)
F19' C57' C53 111.8(15)
F23 C58 F22 105.3(3)
F23 C58 F24 105.6(3)
F22 C58 F24 105.9(4)
F23 C58 C55 114.0(3)
F22 C58 C55 113.2(3)
F24 C58 C55 112.3(3)
C28 C27 C32 115.3(3)
C28 C27 B1 120.4(3)
C32 C27 B1 124.1(3)
C29 C28 C27 123.3(3)
C30 C29 C28 119.8(3)
C30 C29 C33 121.3(3)
C28 C29 C33 118.9(3)
C31 C30 C29 118.7(4)
C30 C31 C32 121.0(4)
C30 C31 C34' 120.5(7)
C32 C31 C34' 118.4(7)
C30 C31 C34 120.3(6)
C32 C31 C34 118.7(6)
C34' C31 C34 2.2(13)
C31 C32 C27 121.9(3)
C40 C35 C36 115.2(3)
C40 C35 B1 122.7(3)
C36 C35 B1 121.3(3)
C37 C36 C35 122.9(3)
C38 C37 C36 119.9(3)
C38 C37 C41' 123.1(7)
C36 C37 C41' 116.5(7)
C38 C37 C41 120.0(5)
C36 C37 C41 120.1(5)
C41' C37 C41 8.0(10)
C39 C38 C37 118.7(3)
C38 C39 C40 121.2(4)
C38 C39 C42' 121.5(8)
C40 C39 C42' 117.3(8)
C38 C39 C42 119.7(5)
C40 C39 C42 119.1(5)
C42' C39 C42 3.4(12)
C39 C40 C35 122.1(3)
C48 C43 C44 115.2(3)
C48 C43 B1 124.1(3)
C44 C43 B1 120.4(3)
C45 C44 C43 122.5(3)
C46 C45 C44 120.7(3)
C46 C45 C49' 117.5(7)
C44 C45 C49' 121.7(7)
C46 C45 C49 120.6(5)
C44 C45 C49 118.7(5)
C49' C45 C49 7.1(9)
C45 C46 C47 118.1(3)
C48 C47 C46 120.3(3)
C48 C47 C50 119.7(3)
C46 C47 C50 120.0(3)
C47 C48 C43 123.2(3)
C52 C51 C56 115.3(3)
C52 C51 B1 120.3(3)
C56 C51 B1 124.3(3)
C53 C52 C51 122.9(3)
C52 C53 C54 120.4(3)
C52 C53 C57' 123.8(9)
C54 C53 C57' 115.7(8)
C52 C53 C57 117.3(5)
C54 C53 C57 122.3(5)
C57' C53 C57 7.5(9)
C55 C54 C53 118.4(3)
C54 C55 C56 120.9(3)
C54 C55 C58 120.1(3)
C56 C55 C58 119.0(3)
C55 C56 C51 122.0(3)
C51 B1 C35 114.3(3)
C51 B1 C43 110.8(3)
C35 B1 C43 102.7(3)
C51 B1 C27 104.4(3)
C35 B1 C27 113.7(3)
C43 B1 C27 111.2(3)

loop_
_geom_bond_atom_site_label_1
_geom_bond_atom_site_label_2
_geom_bond_distance
Fe1 C1 1.899(3)
Fe1 N1 1.933(3)
Fe1 C17 2.059(3)
Fe1 P3' 2.203(3)
Fe1 P2 2.226(3)
Fe1 P1' 2.272(3)
Fe1 P1 2.317(2)
Fe1 P3 2.367(3)
Fe1 P2' 2.367(4)
P1 C18 1.831(8)
P1 C20 1.826(13)
P1 C19 1.845(11)
P1' C18' 1.827(11)
P1' C20' 1.816(16)
P1' C19' 1.843(15)
P2 C22 1.825(7)
P2 C21 1.829(8)
P2 C23 1.827(9)
P2' C23' 1.806(13)
P2' C22' 1.829(9)
P2' C21' 1.832(9)
P3 C26 1.816(10)
P3 C25 1.826(8)
P3 C24 1.826(8)
P3' C26' 1.826(12)
P3' C25' 1.824(12)
P3' C24' 1.838(11)
N1 C11 1.307(5)
N1 C10 1.392(5)
C1 C5 1.465(5)
C1 C2 1.525(5)
C2 C4 1.538(6)
C2 C3 1.555(6)
C5 C10 1.394(5)
C5 C6 1.46(2)
C5 C6' 1.36(4)
C6 C7 1.22(5)
C7 C8 1.46(4)
C8 C9 1.39(3)
C9 C10 1.409(14)
C6' C7' 1.65(7)
C7' C8' 1.28(5)
C8' C9' 1.34(3)
C9' C10 1.472(19)
C11 C12 1.402(6)
C12 C13 1.409(5)
C12 C17 1.415(5)
C13 C14 1.350(7)
C14 C15 1.360(7)
C15 C16 1.374(6)
C16 C17 1.401(5)
C33 F2 1.279(5)
C33 F3 1.326(5)
C33 F1 1.333(5)
C33 C29 1.495(5)
C34 F6 1.310(11)
C34 F5 1.311(10)
C34 F4 1.326(11)
C34 C31 1.533(11)
C34' F5' 1.318(13)
C34' F4' 1.327(14)
C34' F6' 1.326(13)
C34' C31 1.40(2)
C41 F8 1.273(9)
C41 F7 1.309(11)
C41 F9 1.298(11)
C41 C37 1.505(12)
C41' F8' 1.288(15)
C41' F9' 1.304(15)
C41' F7' 1.321(14)
C41' C37 1.47(2)
C42 F12 1.302(10)
C42 F11 1.297(9)
C42 F10 1.311(11)
C42 C39 1.526(10)
C42' F11' 1.304(15)
C42' F10' 1.323(15)
C42' F12' 1.317(15)
C42' C39 1.42(3)
C49 F14 1.287(11)
C49 F13 1.315(10)
C49 F15 1.294(10)
C49 C45 1.481(14)
C49' F14' 1.286(14)
C49' F15' 1.321(15)
C49' F13' 1.310(15)
C49' C45 1.50(2)
C50 F16 1.310(4)
C50 F17 1.313(4)
C50 F18 1.340(5)
C50 C47 1.488(5)
C57 F20 1.293(10)
C57 F19 1.318(11)
C57 F21 1.313(9)
C57 C53 1.530(9)
C57' F20' 1.300(15)
C57' F21' 1.322(15)
C57' F19' 1.330(15)
C57' C53 1.41(2)
C58 F23 1.318(4)
C58 F22 1.331(4)
C58 F24 1.335(5)
C58 C55 1.490(5)
C27 C28 1.393(4)
C27 C32 1.398(4)
C27 B1 1.647(5)
C28 C29 1.387(5)
C29 C30 1.381(5)
C30 C31 1.376(5)
C31 C32 1.391(5)
C35 C40 1.392(5)
C35 C36 1.401(5)
C35 B1 1.638(5)
C36 C37 1.386(5)
C37 C38 1.381(5)
C38 C39 1.367(5)
C39 C40 1.388(5)
C43 C48 1.389(5)
C43 C44 1.396(5)
C43 B1 1.642(5)
C44 C45 1.388(5)
C45 C46 1.382(5)
C46 C47 1.385(5)
C47 C48 1.385(5)
C51 C52 1.396(4)
C51 C56 1.398(4)
C51 B1 1.635(5)
C52 C53 1.376(5)
C53 C54 1.382(5)
C54 C55 1.372(5)
C55 C56 1.388(5)
